data_7100100
loop_
_publ_author_name
'J.H. Thurston'
'D.C. Swenson'
'L. Messerle'

_journal_name_full 'Chemical Communications'
_journal_paper_doi 10.1039/b504864h
_journal_year 2005
_chemical_formula_sum 'Bi9 Cl5 H12 O37'
_chemical_formula_weight 2662.17
_space_group_IT_number 8
_symmetry_cell_setting monoclinic
_symmetry_space_group_name_Hall 'I -2y'
_symmetry_space_group_name_H-M 'I 1 m 1'
_cell_angle_alpha 90.00
_cell_angle_beta 92.85(3)
_cell_angle_gamma 90.00
_cell_formula_units_Z 2
_cell_length_a 9.983(2)
_cell_length_b 16.774(3)
_cell_length_c 10.608(2)
_cell_measurement_temperature 293(2)
_cell_volume 1774.2(6)
_diffrn_ambient_temperature 293(2)
_exptl_crystal_density_diffrn 4.983
_cod_depositor_comments
;
The following automatic conversions were performed:
'_symmetry_cell_setting' value 'Monoclinic' changed to 'monoclinic'
according to '/home/saulius/struct/CIF-dictionaries/cif_core.dic'
dictionary named 'cif_core.dic' version 2.4.1 from 2010-06-29.

Automatic conversion script
Id: cif_fix_enum 1527 2010-12-29 10:47:43Z saulius 
;
_cod_original_sg_symbol_H-M 'I m'
_cod_original_formula_sum 'H12 Bi9 Cl5 O37'
_cod_database_code 7100100

loop_
_symmetry_equiv_pos_as_xyz
'x, y, z'
'x, -y, z'
'x+1/2, y+1/2, z+1/2'
'x+1/2, -y+1/2, z+1/2'

loop_
_atom_site_label
_atom_site_type_symbol
_atom_site_fract_x
_atom_site_fract_y
_atom_site_fract_z
_atom_site_U_iso_or_equiv
_atom_site_adp_type
_atom_site_occupancy
_atom_site_symmetry_multiplicity
_atom_site_calc_flag
_atom_site_refinement_flags
_atom_site_disorder_assembly
_atom_site_disorder_group
Bi1 Bi -1.10933(6) 0.5000 0.81771(6) 0.01514(14) Uani 1 2 d SU . .
Bi2 Bi -1.09062(7) 0.5000 1.15633(6) 0.01717(15) Uani 1 2 d SU . .
Bi4 Bi -0.78613(4) 0.61005(3) 0.81975(4) 0.01568(11) Uani 1 1 d U . .
Bi5 Bi -0.76734(4) 0.61280(3) 1.15794(4) 0.01691(12) Uani 1 1 d U . .
Bi3\ Bi -1.07218(5) 0.69244(3) 0.98419(5) 0.01958(11) Uani 1 1 d U . .
Bi6 Bi -0.51199(7) 0.5000 0.98936(6) 0.01565(15) Uani 1 2 d SU . .
Cl1 Cl -1.4043(3) 0.6766(2) 0.7638(3) 0.0248(7) Uani 1 1 d U . .
O11 O -1.3037(10) 0.7314(6) 0.8107(11) 0.039(2) Uani 1 1 d U . .
O12 O -1.4122(13) 0.6785(7) 0.6286(11) 0.050(3) Uani 1 1 d U . .
O13 O -1.5348(11) 0.6996(7) 0.8122(13) 0.047(3) Uani 1 1 d U . .
O14 O -1.3688(10) 0.5969(6) 0.8058(11) 0.035(2) Uani 1 1 d U . .
Cl2 Cl -0.3593(4) 0.6575(2) 1.2607(4) 0.0321(8) Uiso 0.44(2) 1 d PU A 1
O21 O -0.317(3) 0.5792(18) 1.296(3) 0.052(9) Uiso 0.44(2) 1 d PU A 1
O22 O -0.380(3) 0.650(2) 1.135(3) 0.065(10) Uiso 0.44(2) 1 d PU A 1
O23 O -0.273(2) 0.7132(14) 1.309(2) 0.032(7) Uiso 0.44(2) 1 d PU A 1
O24 O -0.4886(12) 0.6701(7) 1.3090(10) 0.040(3) Uiso 0.44(2) 1 d PU A 1
Cl2' Cl -0.3593(4) 0.6575(2) 1.2607(4) 0.0321(8) Uiso 0.56(2) 1 d PU A 2
O21' O -0.3429(19) 0.5912(11) 1.1793(17) 0.029(5) Uiso 0.56(2) 1 d PU A 2
O22' O -0.314(2) 0.7306(14) 1.196(2) 0.057(7) Uiso 0.56(2) 1 d PU A 2
O23' O -0.259(3) 0.6582(19) 1.355(3) 0.084(10) Uiso 0.56(2) 1 d PU A 2
O24' O -0.4886(12) 0.6701(7) 1.3090(10) 0.040(3) Uiso 0.56(2) 1 d PU A 2
Cl3 Cl -0.8747(9) 0.5000 1.4674(7) 0.082(3) Uani 1 2 d SU . .
O31 O -0.7940(17) 0.5733(11) 1.4273(16) 0.087 Uiso 1 1 d U . .
O32 O -0.999(2) 0.5000 1.414(2) 0.075 Uiso 1 2 d SU . .
O33 O -0.875(2) 0.5000 1.599(2) 0.082 Uiso 1 2 d SU . .
O1 O -1.0307(9) 0.6425(5) 0.7912(8) 0.0186(3) Uani 1 1 d U . .
H10A H -1.0623 0.6722 0.7159 0.022 Uiso 1 1 calc R . .
O2 O -0.8923(11) 0.5000 0.8531(11) 0.0120(4) Uani 1 2 d SU . .
O3 O -1.0136(9) 0.6398(5) 1.1852(8) 0.0207(4) Uani 1 1 d U . .
H10B H -1.0396 0.6691 1.2600 0.025 Uiso 1 1 calc R . .
O4 O -0.8775(11) 0.5000 1.1355(10) 0.0136(5) Uani 1 2 d SU . .
O5 O -0.8670(8) 0.6628(5) 0.9891(8) 0.0164(3) Uani 1 1 d U . .
O6 O -1.1302(8) 0.5730(5) 0.9860(8) 0.0153(4) Uani 1 1 d U . .
O7 O -0.6262(12) 0.5000 0.7918(11) 0.0168(4) Uani 1 2 d SU . .
H10C H -0.5735 0.5000 0.7163 0.020 Uiso 1 2 calc SR . .
O8 O -0.6001(12) 0.5000 1.1862(11) 0.0171(6) Uani 1 2 d SU . .
H10D H -0.5384 0.5000 1.2610 0.020 Uiso 1 2 calc SR . .
O9 O -0.6571(8) 0.4102(5) 0.9894(8) 0.0159(13) Uani 1 1 d U . .
O101 O -0.6220(11) 0.7658(6) 0.0778(10) 0.039(3) Uani 1 1 d . . .
O102 O -0.517(2) 0.5000 -0.4480(19) 0.068(6) Uani 1 2 d S . .

loop_
_atom_site_aniso_label
_atom_site_aniso_U_11
_atom_site_aniso_U_22
_atom_site_aniso_U_33
_atom_site_aniso_U_23
_atom_site_aniso_U_13
_atom_site_aniso_U_12
Bi1 0.0116(3) 0.0185(3) 0.0150(3) 0.000 -0.0023(3) 0.000
Bi2 0.0121(3) 0.0246(3) 0.0150(3) 0.000 0.0028(3) 0.000
Bi4 0.0145(2) 0.0147(2) 0.0179(2) 0.00470(18) 0.00130(19) -0.00105(18)
Bi5 0.0150(2) 0.0180(2) 0.0175(2) -0.00576(19) -0.00089(19) 0.00022(18)
Bi3\ 0.0152(2) 0.0139(2) 0.0295(3) -0.00241(19) -0.00102(19) 0.00418(19)
Bi6 0.0092(3) 0.0164(3) 0.0214(4) 0.000 0.0015(2) 0.000
Cl1 0.0138(15) 0.0230(16) 0.0375(18) 0.0165(14) -0.0005(13) -0.0027(12)
O11 0.021(4) 0.026(4) 0.069(6) 0.003(5) -0.009(4) -0.001(3)
O12 0.076(9) 0.035(6) 0.037(2) 0.012(4) -0.003(4) -0.001(6)
O13 0.021(3) 0.039(6) 0.083(7) 0.023(6) 0.016(4) 0.005(3)
O14 0.020(5) 0.025(3) 0.061(6) 0.022(4) -0.004(5) -0.001(3)
Cl3 0.068(5) 0.144(8) 0.033(4) 0.000 0.006(3) 0.000
O1 0.0167(9) 0.0173(8) 0.0216(6) 0.0055(7) -0.0020(7) 0.0031(8)
O2 0.0108(7) 0.0128(8) 0.0124(11) 0.000 0.0005(8) 0.000
O3 0.0171(11) 0.0238(10) 0.0213(6) -0.0087(8) 0.0015(7) 0.0036(9)
O4 0.0116(9) 0.0174(11) 0.0117(11) 0.000 0.0005(10) 0.000
O5 0.0140(7) 0.0113(10) 0.0238(7) -0.0013(6) -0.0005(6) 0.0010(6)
O6 0.0114(10) 0.0153(9) 0.0192(8) -0.0011(5) 0.0005(7) 0.0024(9)
O7 0.0130(11) 0.0211(16) 0.0167(8) 0.000 0.0053(8) 0.000
O8 0.0128(12) 0.021(2) 0.0168(7) 0.000 -0.0033(9) 0.000
O9 0.016(4) 0.011(2) 0.0207(18) 0.0004(12) -0.001(3) -0.0003(16)
O101 0.039(6) 0.035(6) 0.042(6) -0.017(5) -0.016(5) 0.005(5)
O102 0.096(16) 0.046(11) 0.062(12) 0.000 0.016(11) 0.000

loop_
_geom_bond_atom_site_label_1
_geom_bond_atom_site_label_2
_geom_bond_distance
_geom_bond_site_symmetry_2
_geom_bond_publ_flag
Bi1 O2 2.180(11) . ?
Bi1 O6 2.183(9) . ?
Bi1 O6 2.183(9) 2_565 ?
Bi1 O1 2.536(9) 2_565 ?
Bi1 O1 2.536(9) . ?
Bi1 Bi2 3.5877(11) . ?
Bi1 Bi3\ 3.6894(8) . ?
Bi1 Bi3\ 3.6894(8) 2_565 ?
Bi2 O4 2.150(12) . ?
Bi2 O6 2.203(9) 2_565 ?
Bi2 O6 2.203(9) . ?
Bi2 O3 2.482(9) 2_565 ?
Bi2 O3 2.482(9) . ?
Bi4 O2 2.167(6) . ?
Bi4 O9 2.186(8) 2_565 ?
Bi4 O5 2.192(9) . ?
Bi4 O7 2.468(8) . ?
Bi4 O1 2.505(8) . ?
Bi4 Bi5 3.5835(9) . ?
Bi4 Bi3\ 3.6883(11) . ?
Bi4 Bi4 3.6921(12) 2_565 ?
Bi4 Bi6 3.6938(11) . ?
Bi5 O5 2.174(8) . ?
Bi5 O9 2.180(9) 2_565 ?
Bi5 O4 2.195(6) . ?
Bi5 O3 2.530(9) . ?
Bi5 O8 2.531(8) . ?
Bi3\ O6 2.085(9) . ?
Bi3\ O5 2.106(8) . ?
Bi3\ O1 2.269(9) . ?
Bi3\ O3 2.355(9) . ?
Bi6 O9 2.090(8) . ?
Bi6 O9 2.090(8) 2_565 ?
Bi6 O8 2.306(12) . ?
Bi6 O7 2.335(12) . ?
Bi6 Bi4 3.6938(11) 2_565 ?
Cl1 O11 1.432(10) . ?
Cl1 O12 1.433(12) . ?
Cl1 O14 1.448(10) . ?
Cl1 O13 1.476(12) . ?
Cl2 O22 1.34(3) . ?
Cl2 O23 1.35(2) . ?
Cl2 O21 1.43(3) . ?
Cl2 O24 1.428(12) . ?
Cl3 O32 1.34(2) . ?
Cl3 O33 1.39(2) . ?
Cl3 O31 1.541(18) 2_565 ?
Cl3 O31 1.541(18) . ?
O2 Bi4 2.167(6) 2_565 ?
O4 Bi5 2.195(6) 2_565 ?
O7 Bi4 2.468(8) 2_565 ?
O8 Bi5 2.531(8) 2_565 ?
O9 Bi5 2.180(9) 2_565 ?
O9 Bi4 2.186(8) 2_565 ?
